data_1571615
loop_
_publ_author_name
'Wang, Yi'
'Zhang, Yurou'
'Liang, Jiefeng'
'Tan, Bowen'
'Deng, Chong'
'Huang, Wenliang'

_publ_section_title
;
 Neutral inverse-sandwich rare-earth metal complexes of the benzene
 tetraanion.
;
_journal_issue 23
_journal_name_full 'Chemical science'
_journal_page_first 8740
_journal_page_last 8749
_journal_paper_doi 10.1039/d4sc02491e
_journal_volume 15
_journal_year 2024
_chemical_formula_moiety 'C45 H65 N2 Sm'
_chemical_formula_sum 'C45 H65 N2 Sm'
_chemical_formula_weight 784.34
_space_group_crystal_system monoclinic
_space_group_IT_number 14
_space_group_name_Hall '-P 2yn'
_space_group_name_H-M_alt 'P 1 21/n 1'
_atom_sites_solution_hydrogens geom
_audit_creation_date 2024-02-04
_audit_creation_method
;
Olex2 1.5
(compiled 2023.03.06 svn.rbb2c1857 for OlexSys, GUI svn.r6748)
;
_audit_update_record
;
2024-04-04 deposited with the CCDC.	2024-05-13 downloaded from the CCDC.
;
_cell_angle_alpha 90
_cell_angle_beta 102.800(3)
_cell_angle_gamma 90
_cell_formula_units_Z 4
_cell_length_a 14.4271(4)
_cell_length_b 17.8919(4)
_cell_length_c 16.0725(4)
_cell_measurement_reflns_used 13772
_cell_measurement_temperature 179.98(10)
_cell_measurement_theta_max 29.1270
_cell_measurement_theta_min 2.4840
_cell_volume 4045.67(18)
_computing_molecular_graphics 'Olex2 1.5 (Dolomanov et al., 2009)'
_computing_publication_material 'Olex2 1.5 (Dolomanov et al., 2009)'
_computing_structure_refinement 'SHELXL 2018/3 (Sheldrick, 2015)'
_computing_structure_solution 'SHELXT 2018/2 (Sheldrick, 2018)'
_diffrn_ambient_temperature 180.00
_diffrn_detector_area_resol_mean 5.8140
_diffrn_measured_fraction_theta_full 0.999
_diffrn_measured_fraction_theta_max 0.908
_diffrn_measurement_device_type 'XtaLAB AFC12 (RINC): Kappa single'
_diffrn_measurement_method 'phi and omega scans'
_diffrn_radiation_type MoK\a
_diffrn_radiation_wavelength 0.71073
_diffrn_reflns_av_R_equivalents 0.0247
_diffrn_reflns_av_unetI/netI 0.0292
_diffrn_reflns_Laue_measured_fraction_full 0.999
_diffrn_reflns_Laue_measured_fraction_max 0.908
_diffrn_reflns_limit_h_max 19
_diffrn_reflns_limit_h_min -19
_diffrn_reflns_limit_k_max 24
_diffrn_reflns_limit_k_min -20
_diffrn_reflns_limit_l_max 21
_diffrn_reflns_limit_l_min -21
_diffrn_reflns_number 32606
_diffrn_reflns_point_group_measured_fraction_full 0.999
_diffrn_reflns_point_group_measured_fraction_max 0.908
_diffrn_reflns_theta_full 25.242
_diffrn_reflns_theta_max 29.496
_diffrn_reflns_theta_min 2.061
_exptl_absorpt_coefficient_mu 1.483
_exptl_absorpt_correction_T_max 1.00000
_exptl_absorpt_correction_T_min 0.77219
_exptl_absorpt_correction_type multi-scan
_exptl_absorpt_process_details
;
CrysAlisPro 1.171.41.22a (Rigaku Oxford Diffraction, 2019)
Empirical absorption correction using spherical harmonics,
 implemented in SCALE3 ABSPACK scaling algorithm.
;
_exptl_crystal_colour red
_exptl_crystal_colour_primary red
_exptl_crystal_density_diffrn 1.288
_exptl_crystal_description block
_exptl_crystal_F_000 1644
_exptl_crystal_size_max 0.38
_exptl_crystal_size_mid 0.2
_exptl_crystal_size_min 0.16
_refine_diff_density_max 0.889
_refine_diff_density_min -0.720
_refine_diff_density_rms 0.069
_refine_ls_extinction_method none
_refine_ls_goodness_of_fit_ref 1.055
_refine_ls_hydrogen_treatment constr
_refine_ls_matrix_type full
_refine_ls_number_parameters 443
_refine_ls_number_reflns 10231
_refine_ls_number_restraints 0
_refine_ls_restrained_S_all 1.055
_refine_ls_R_factor_all 0.0437
_refine_ls_R_factor_gt 0.0321
_refine_ls_shift/su_max 0.002
_refine_ls_shift/su_mean 0.000
_refine_ls_structure_factor_coef Fsqd
_refine_ls_weighting_details 'w=1/[\s^2^(Fo^2^)+(0.0387P)^2^+1.9565P] where P=(Fo^2^+2Fc^2^)/3'
_refine_ls_weighting_scheme calc
_refine_ls_wR_factor_gt 0.0792
_refine_ls_wR_factor_ref 0.0838
_reflns_Friedel_coverage 0.000
_reflns_number_gt 8314
_reflns_number_total 10231
_reflns_threshold_expression 'I > 2\s(I)'
_cod_data_source_file d4sc02491e3.cif
_cod_data_source_block 3_CCDC5
_cod_depositor_comments 'Adding full bibliography for 1571610--1571617.cif.'
_cod_database_code 1571615
_shelx_shelxl_version_number 2018/3
_shelx_space_group_comment
;
The symmetry employed for this shelxl refinement is uniquely defined
by the following loop, which should always be used as a source of
symmetry information in preference to the above space-group names.
They are only intended as comments.
;
_olex2_refinement_description
;
1.a Ternary CH refined with riding coordinates:
 C12(H12), C17(H17), C28(H28), C33(H33), C38(H38), C39(H39), C40(H40),
 C41(H41), C42(H42), C43(H43), C44(H44), C45(H45)
1.b Secondary CH2 refined with riding coordinates:
 C13(H13A,H13B), C15(H15A,H15B), C18(H18A,H18B), C20(H20A,H20B), C29(H29A,
 H29B), C31(H31A,H31B), C34(H34A,H34B), C36(H36A,H36B)
1.c Aromatic/amide H refined with riding coordinates:
 C3(H3), C8(H8), C9(H9), C10(H10), C24(H24), C25(H25), C26(H26)
1.d Idealised Me refined as rotating group:
 C1(H1A,H1B,H1C), C5(H5A,H5B,H5C), C14(H14A,H14B,H14C), C16(H16A,H16B,H16C),
 C19(H19A,H19B,H19C), C21(H21A,H21B,H21C), C30(H30A,H30B,H30C), C32(H32A,H32B,
 H32C), C35(H35A,H35B,H35C), C37(H37A,H37B,H37C)
;
_olex2_submission_special_instructions 'No special instructions were received'

loop_
_space_group_symop_operation_xyz
'x, y, z'
'-x+1/2, y+1/2, -z+1/2'
'-x, -y, -z'
'x-1/2, -y-1/2, z-1/2'

loop_
_atom_site_label
_atom_site_type_symbol
_atom_site_fract_x
_atom_site_fract_y
_atom_site_fract_z
_atom_site_U_iso_or_equiv
_atom_site_adp_type
_atom_site_occupancy
_atom_site_site_symmetry_order
_atom_site_calc_flag
_atom_site_refinement_flags_posn
_atom_site_refinement_flags_adp
_atom_site_refinement_flags_occupancy
_atom_site_disorder_assembly
_atom_site_disorder_group
Sm1 Sm 0.22533(2) 0.70749(2) 0.46243(2) 0.03911(5) Uani 1 1 d . . . . .
N1 N 0.20853(13) 0.71370(9) 0.61132(12) 0.0290(4) Uani 1 1 d . . . . .
N2 N 0.35186(13) 0.78811(9) 0.53760(11) 0.0284(4) Uani 1 1 d . . . . .
C1 C 0.22841(18) 0.74018(14) 0.76596(14) 0.0375(5) Uani 1 1 d . . . . .
H1A H 0.180479 0.778207 0.769290 0.056 Uiso 1 1 calc R U . . .
H1B H 0.284005 0.747421 0.812856 0.056 Uiso 1 1 calc R U . . .
H1C H 0.201637 0.690368 0.770354 0.056 Uiso 1 1 calc R U . . .
C2 C 0.25804(15) 0.74721(11) 0.68123(13) 0.0278(4) Uani 1 1 d . . . . .
C3 C 0.33861(15) 0.79115(11) 0.68381(14) 0.0294(4) Uani 1 1 d . . . . .
H3 H 0.368385 0.809794 0.738549 0.035 Uiso 1 1 calc R U . . .
C4 C 0.38179(15) 0.81168(12) 0.61744(14) 0.0283(4) Uani 1 1 d . . . . .
C5 C 0.46563(16) 0.86411(13) 0.64268(15) 0.0357(5) Uani 1 1 d . . . . .
H5A H 0.516434 0.839231 0.683981 0.054 Uiso 1 1 calc R U . . .
H5B H 0.445756 0.909303 0.668470 0.054 Uiso 1 1 calc R U . . .
H5C H 0.489006 0.877761 0.591935 0.054 Uiso 1 1 calc R U . . .
C6 C 0.12060(16) 0.67812(13) 0.61744(14) 0.0331(5) Uani 1 1 d . . . . .
C7 C 0.11833(18) 0.60032(13) 0.63443(15) 0.0385(5) Uani 1 1 d . . . . .
C8 C 0.0313(2) 0.56953(16) 0.63986(17) 0.0498(7) Uani 1 1 d . . . . .
H8 H 0.028232 0.517914 0.652841 0.060 Uiso 1 1 calc R U . . .
C9 C -0.0502(2) 0.61165(18) 0.62697(19) 0.0553(8) Uani 1 1 d . . . . .
H9 H -0.108416 0.589280 0.631976 0.066 Uiso 1 1 calc R U . . .
C10 C -0.04754(19) 0.68577(19) 0.60695(19) 0.0533(7) Uani 1 1 d . . . . .
H10 H -0.104808 0.713897 0.596285 0.064 Uiso 1 1 calc R U . . .
C11 C 0.03731(18) 0.72113(15) 0.60180(17) 0.0431(6) Uani 1 1 d . . . . .
C12 C 0.2051(2) 0.55095(14) 0.64130(17) 0.0466(6) Uani 1 1 d . . . . .
H12 H 0.243009 0.573062 0.602343 0.056 Uiso 1 1 calc R U . . .
C13 C 0.1787(3) 0.47060(15) 0.6085(2) 0.0606(8) Uani 1 1 d . . . . .
H13A H 0.149100 0.444263 0.650199 0.073 Uiso 1 1 calc R U . . .
H13B H 0.130755 0.473593 0.554000 0.073 Uiso 1 1 calc R U . . .
C14 C 0.2623(3) 0.42511(18) 0.5946(3) 0.0873(13) Uani 1 1 d . . . . .
H14A H 0.292289 0.450769 0.553488 0.131 Uiso 1 1 calc R U . . .
H14B H 0.240181 0.375713 0.572328 0.131 Uiso 1 1 calc R U . . .
H14C H 0.308630 0.419387 0.648874 0.131 Uiso 1 1 calc R U . . .
C15 C 0.2704(2) 0.55018(16) 0.73057(19) 0.0533(7) Uani 1 1 d . . . . .
H15A H 0.326636 0.518997 0.728879 0.064 Uiso 1 1 calc R U . . .
H15B H 0.293168 0.601737 0.745219 0.064 Uiso 1 1 calc R U . . .
C16 C 0.2255(3) 0.5213(2) 0.8005(2) 0.0718(9) Uani 1 1 d . . . . .
H16A H 0.205733 0.469247 0.788524 0.108 Uiso 1 1 calc R U . . .
H16B H 0.169919 0.551832 0.803304 0.108 Uiso 1 1 calc R U . . .
H16C H 0.271740 0.523911 0.855250 0.108 Uiso 1 1 calc R U . . .
C17 C 0.0361(2) 0.80294(17) 0.5730(3) 0.0621(9) Uani 1 1 d . . . . .
H17 H 0.089521 0.807665 0.542984 0.074 Uiso 1 1 calc R U . . .
C18 C -0.0566(3) 0.8231(2) 0.5044(3) 0.0820(11) Uani 1 1 d . . . . .
H18A H -0.070681 0.781998 0.462216 0.098 Uiso 1 1 calc R U . . .
H18B H -0.110551 0.826886 0.532918 0.098 Uiso 1 1 calc R U . . .
C19 C -0.0488(4) 0.8943(3) 0.4585(3) 0.129(2) Uani 1 1 d . . . . .
H19A H -0.104998 0.900409 0.411970 0.193 Uiso 1 1 calc R U . . .
H19B H 0.008373 0.893116 0.435130 0.193 Uiso 1 1 calc R U . . .
H19C H -0.044723 0.936292 0.498354 0.193 Uiso 1 1 calc R U . . .
C20 C 0.0573(3) 0.8578(2) 0.6444(3) 0.0754(10) Uani 1 1 d . . . . .
H20A H 0.124234 0.851214 0.675369 0.091 Uiso 1 1 calc R U . . .
H20B H 0.050904 0.908875 0.620232 0.091 Uiso 1 1 calc R U . . .
C21 C -0.0046(3) 0.8510(2) 0.7060(3) 0.0786(11) Uani 1 1 d . . . . .
H21A H -0.071284 0.854503 0.675591 0.118 Uiso 1 1 calc R U . . .
H21B H 0.009940 0.891404 0.748064 0.118 Uiso 1 1 calc R U . . .
H21C H 0.006541 0.802675 0.735169 0.118 Uiso 1 1 calc R U . . .
C22 C 0.40573(17) 0.80633(12) 0.47530(14) 0.0319(5) Uani 1 1 d . . . . .
C23 C 0.37096(18) 0.86063(13) 0.41212(14) 0.0368(5) Uani 1 1 d . . . . .
C24 C 0.4213(2) 0.87127(15) 0.34812(16) 0.0490(6) Uani 1 1 d . . . . .
H24 H 0.400422 0.908232 0.305680 0.059 Uiso 1 1 calc R U . . .
C25 C 0.5007(2) 0.82935(18) 0.34524(18) 0.0550(7) Uani 1 1 d . . . . .
H25 H 0.532956 0.837083 0.300454 0.066 Uiso 1 1 calc R U . . .
C26 C 0.5331(2) 0.77697(17) 0.40605(18) 0.0520(7) Uani 1 1 d . . . . .
H26 H 0.587250 0.747989 0.402423 0.062 Uiso 1 1 calc R U . . .
C27 C 0.48853(19) 0.76479(15) 0.47389(16) 0.0404(5) Uani 1 1 d . . . . .
C28 C 0.2822(2) 0.90581(14) 0.41361(16) 0.0434(6) Uani 1 1 d . . . . .
H28 H 0.234549 0.869829 0.427157 0.052 Uiso 1 1 calc R U . . .
C29 C 0.2363(3) 0.94100(17) 0.32632(19) 0.0623(8) Uani 1 1 d . . . . .
H29A H 0.278650 0.980813 0.313387 0.075 Uiso 1 1 calc R U . . .
H29B H 0.230867 0.902252 0.281530 0.075 Uiso 1 1 calc R U . . .
C30 C 0.1391(3) 0.9739(2) 0.3230(3) 0.1002(15) Uani 1 1 d . . . . .
H30A H 0.113621 0.994588 0.266035 0.150 Uiso 1 1 calc R U . . .
H30B H 0.144142 1.013690 0.365637 0.150 Uiso 1 1 calc R U . . .
H30C H 0.096418 0.934738 0.335060 0.150 Uiso 1 1 calc R U . . .
C31 C 0.2996(2) 0.96432(15) 0.48500(18) 0.0565(7) Uani 1 1 d . . . . .
H31A H 0.238007 0.987108 0.488460 0.068 Uiso 1 1 calc R U . . .
H31B H 0.325487 0.939017 0.540013 0.068 Uiso 1 1 calc R U . . .
C32 C 0.3663(4) 1.0247(2) 0.4727(3) 0.1116(17) Uani 1 1 d . . . . .
H32A H 0.338127 1.053583 0.421477 0.167 Uiso 1 1 calc R U . . .
H32B H 0.426322 1.002510 0.465887 0.167 Uiso 1 1 calc R U . . .
H32C H 0.378487 1.057825 0.522475 0.167 Uiso 1 1 calc R U . . .
C33 C 0.5290(2) 0.70847(15) 0.54404(18) 0.0488(7) Uani 1 1 d . . . . .
H33 H 0.510998 0.726407 0.597232 0.059 Uiso 1 1 calc R U . . .
C34 C 0.4826(3) 0.63258(17) 0.5232(2) 0.0728(10) Uani 1 1 d . . . . .
H34A H 0.504710 0.610964 0.474328 0.087 Uiso 1 1 calc R U . . .
H34B H 0.412955 0.639623 0.505220 0.087 Uiso 1 1 calc R U . . .
C35 C 0.5033(4) 0.5764(2) 0.5976(3) 0.1167(18) Uani 1 1 d . . . . .
H35A H 0.464558 0.531469 0.581885 0.175 Uiso 1 1 calc R U . . .
H35B H 0.487838 0.599169 0.648315 0.175 Uiso 1 1 calc R U . . .
H35C H 0.570801 0.562802 0.610026 0.175 Uiso 1 1 calc R U . . .
C36 C 0.6387(3) 0.7035(2) 0.5640(2) 0.0763(12) Uani 1 1 d . . . . .
H36A H 0.659621 0.669734 0.613378 0.092 Uiso 1 1 calc R U . . .
H36B H 0.658180 0.680441 0.514473 0.092 Uiso 1 1 calc R U . . .
C37 C 0.6904(2) 0.7774(3) 0.5836(3) 0.0843(13) Uani 1 1 d . . . . .
H37A H 0.682617 0.806900 0.531130 0.126 Uiso 1 1 calc R U . . .
H37B H 0.758120 0.768086 0.606803 0.126 Uiso 1 1 calc R U . . .
H37C H 0.663783 0.804995 0.625557 0.126 Uiso 1 1 calc R U . . .
C38 C 0.0511(3) 0.6648(2) 0.3911(2) 0.0710(10) Uani 1 1 d . . . . .
H38 H 0.007357 0.675531 0.430028 0.085 Uiso 1 1 calc R U . . .
C39 C 0.1004(3) 0.5995(2) 0.4152(2) 0.0725(11) Uani 1 1 d . . . . .
H39 H 0.081472 0.577576 0.466260 0.087 Uiso 1 1 calc R U . . .
C40 C 0.1875(4) 0.57043(18) 0.4072(2) 0.0759(11) Uani 1 1 d . . . . .
H40 H 0.211853 0.533462 0.453590 0.091 Uiso 1 1 calc R U . . .
C41 C 0.2616(3) 0.5954(2) 0.3696(2) 0.0822(12) Uani 1 1 d . . . . .
H41 H 0.323169 0.570904 0.396580 0.099 Uiso 1 1 calc R U . . .
C42 C 0.2769(3) 0.6611(3) 0.3239(2) 0.0827(13) Uani 1 1 d . . . . .
H42 H 0.346074 0.669896 0.327520 0.099 Uiso 1 1 calc R U . . .
C43 C 0.2227(4) 0.7270(2) 0.2999(2) 0.0784(13) Uani 1 1 d . . . . .
H43 H 0.265658 0.769259 0.292808 0.094 Uiso 1 1 calc R U . . .
C44 C 0.1383(3) 0.7540(2) 0.3102(2) 0.0740(11) Uani 1 1 d . . . . .
H44 H 0.138520 0.809846 0.308184 0.089 Uiso 1 1 calc R U . . .
C45 C 0.0666(3) 0.7291(2) 0.3482(2) 0.0751(10) Uani 1 1 d . . . . .
H45 H 0.030197 0.772174 0.364611 0.090 Uiso 1 1 calc R U . . .

loop_
_atom_site_aniso_label
_atom_site_aniso_U_11
_atom_site_aniso_U_22
_atom_site_aniso_U_33
_atom_site_aniso_U_23
_atom_site_aniso_U_13
_atom_site_aniso_U_12
Sm1 0.04983(9) 0.04147(8) 0.02497(7) -0.00838(5) 0.00602(5) -0.01102(6)
N1 0.0296(9) 0.0319(9) 0.0262(9) -0.0022(7) 0.0076(7) -0.0049(7)
N2 0.0321(9) 0.0297(9) 0.0240(9) -0.0005(7) 0.0079(7) -0.0008(7)
C1 0.0399(13) 0.0469(13) 0.0281(11) -0.0032(10) 0.0125(10) -0.0059(11)
C2 0.0303(11) 0.0300(11) 0.0239(10) -0.0005(8) 0.0078(8) 0.0024(9)
C3 0.0293(10) 0.0356(11) 0.0221(10) -0.0028(8) 0.0033(8) -0.0031(9)
C4 0.0266(10) 0.0287(10) 0.0289(11) 0.0000(8) 0.0050(8) 0.0014(8)
C5 0.0326(12) 0.0410(13) 0.0336(12) -0.0014(9) 0.0075(9) -0.0069(10)
C6 0.0326(11) 0.0409(12) 0.0278(11) -0.0063(9) 0.0107(9) -0.0082(10)
C7 0.0479(14) 0.0410(13) 0.0302(12) -0.0087(9) 0.0165(10) -0.0094(11)
C8 0.0644(18) 0.0461(15) 0.0464(15) -0.0161(12) 0.0286(14) -0.0262(14)
C9 0.0478(16) 0.0692(19) 0.0549(17) -0.0220(14) 0.0244(13) -0.0307(15)
C10 0.0343(13) 0.0730(19) 0.0534(17) -0.0127(14) 0.0119(12) -0.0087(13)
C11 0.0341(12) 0.0536(15) 0.0431(14) -0.0060(11) 0.0117(11) -0.0055(11)
C12 0.0652(18) 0.0365(13) 0.0463(15) 0.0002(11) 0.0298(13) -0.0055(12)
C13 0.097(2) 0.0377(14) 0.0568(18) -0.0053(12) 0.0364(17) -0.0080(15)
C14 0.135(4) 0.0445(17) 0.098(3) -0.0028(18) 0.061(3) 0.014(2)
C15 0.0622(18) 0.0454(15) 0.0550(17) 0.0033(12) 0.0187(14) 0.0005(13)
C16 0.085(2) 0.079(2) 0.0526(19) 0.0111(16) 0.0177(17) -0.013(2)
C17 0.0391(15) 0.0606(19) 0.090(3) 0.0038(17) 0.0222(16) 0.0070(14)
C18 0.075(2) 0.092(3) 0.083(3) 0.010(2) 0.024(2) 0.020(2)
C19 0.122(4) 0.148(5) 0.109(4) 0.047(3) 0.012(3) 0.061(4)
C20 0.073(2) 0.066(2) 0.084(3) 0.0153(19) 0.012(2) 0.0043(18)
C21 0.072(2) 0.058(2) 0.111(3) 0.007(2) 0.030(2) 0.0120(18)
C22 0.0395(12) 0.0320(11) 0.0267(11) -0.0021(8) 0.0123(9) -0.0049(9)
C23 0.0480(14) 0.0337(12) 0.0290(11) 0.0002(9) 0.0093(10) -0.0028(10)
C24 0.0702(19) 0.0468(14) 0.0327(13) 0.0058(11) 0.0171(12) -0.0063(14)
C25 0.0652(19) 0.0720(19) 0.0350(14) 0.0014(13) 0.0265(13) -0.0063(16)
C26 0.0545(17) 0.0696(18) 0.0381(14) -0.0050(13) 0.0235(13) 0.0075(14)
C27 0.0456(14) 0.0454(13) 0.0331(12) -0.0014(10) 0.0150(11) 0.0041(11)
C28 0.0588(16) 0.0352(12) 0.0342(13) 0.0024(10) 0.0064(11) 0.0054(12)
C29 0.090(2) 0.0471(16) 0.0426(16) 0.0037(12) -0.0002(15) 0.0153(16)
C30 0.118(3) 0.100(3) 0.066(2) 0.003(2) -0.015(2) 0.061(3)
C31 0.080(2) 0.0421(15) 0.0440(15) -0.0046(12) 0.0055(14) 0.0125(15)
C32 0.168(5) 0.063(2) 0.101(3) -0.027(2) 0.025(3) -0.041(3)
C33 0.0543(16) 0.0546(16) 0.0407(15) 0.0042(11) 0.0175(13) 0.0203(13)
C34 0.103(3) 0.0465(17) 0.066(2) 0.0040(15) 0.012(2) 0.0194(18)
C35 0.175(5) 0.067(3) 0.099(3) 0.030(2) 0.011(3) 0.010(3)
C36 0.066(2) 0.109(3) 0.061(2) 0.0109(19) 0.0276(18) 0.046(2)
C37 0.0400(17) 0.148(4) 0.067(2) 0.019(2) 0.0169(16) 0.012(2)
C38 0.065(2) 0.102(3) 0.0428(17) -0.0300(18) 0.0062(15) -0.035(2)
C39 0.106(3) 0.077(2) 0.0361(16) -0.0214(15) 0.0184(18) -0.053(2)
C40 0.130(4) 0.0487(18) 0.0450(18) -0.0174(14) 0.011(2) -0.021(2)
C41 0.098(3) 0.080(3) 0.063(2) -0.042(2) 0.005(2) 0.008(2)
C42 0.087(3) 0.119(3) 0.052(2) -0.046(2) 0.0370(19) -0.042(3)
C43 0.120(4) 0.084(3) 0.0299(15) -0.0108(16) 0.0141(19) -0.055(3)
C44 0.104(3) 0.068(2) 0.0364(16) -0.0016(15) -0.0122(19) -0.025(2)
C45 0.076(2) 0.088(2) 0.0461(19) -0.0209(18) -0.0178(17) -0.008(2)

loop_
_atom_type_symbol
_atom_type_description
_atom_type_scat_dispersion_real
_atom_type_scat_dispersion_imag
_atom_type_scat_source
C C 0.0033 0.0016 'International Tables Vol C Tables 4.2.6.8 and 6.1.1.4'
H H 0.0000 0.0000 'International Tables Vol C Tables 4.2.6.8 and 6.1.1.4'
N N 0.0061 0.0033 'International Tables Vol C Tables 4.2.6.8 and 6.1.1.4'
Sm Sm -0.1638 3.4418 'International Tables Vol C Tables 4.2.6.8 and 6.1.1.4'

loop_
_geom_angle_atom_site_label_1
_geom_angle_atom_site_label_2
_geom_angle_atom_site_label_3
_geom_angle
_geom_angle_site_symmetry_1
_geom_angle_site_symmetry_3
_geom_angle_publ_flag
N1 Sm1 C38 98.39(9) . . ?
N1 Sm1 C39 95.99(8) . . ?
N1 Sm1 C40 108.24(9) . . ?
N1 Sm1 C41 131.55(11) . . ?
N1 Sm1 C42 160.68(13) . . ?
N1 Sm1 C43 167.98(13) . . ?
N1 Sm1 C44 139.65(12) . . ?
N1 Sm1 C45 114.49(10) . . ?
N2 Sm1 N1 73.41(6) . . ?
N2 Sm1 C38 158.21(10) . . ?
N2 Sm1 C39 165.73(10) . . ?
N2 Sm1 C40 143.20(11) . . ?
N2 Sm1 C41 121.01(11) . . ?
N2 Sm1 C42 106.63(9) . . ?
N2 Sm1 C43 105.04(9) . . ?
N2 Sm1 C44 115.28(9) . . ?
N2 Sm1 C45 134.68(10) . . ?
C38 Sm1 C39 30.30(12) . . ?
C40 Sm1 C38 58.32(14) . . ?
C40 Sm1 C39 30.68(13) . . ?
C40 Sm1 C42 59.73(13) . . ?
C40 Sm1 C43 80.33(12) . . ?
C40 Sm1 C44 87.73(11) . . ?
C40 Sm1 C45 79.49(13) . . ?
C41 Sm1 C38 79.74(13) . . ?
C41 Sm1 C39 59.02(14) . . ?
C41 Sm1 C40 31.25(13) . . ?
C41 Sm1 C42 31.55(14) . . ?
C41 Sm1 C43 59.77(15) . . ?
C41 Sm1 C44 80.01(14) . . ?
C41 Sm1 C45 88.15(13) . . ?
C42 Sm1 C38 87.81(11) . . ?
C42 Sm1 C39 80.13(11) . . ?
C43 Sm1 C38 78.70(13) . . ?
C43 Sm1 C39 87.31(10) . . ?
C43 Sm1 C42 31.34(15) . . ?
C43 Sm1 C45 57.81(15) . . ?
C44 Sm1 C38 58.23(13) . . ?
C44 Sm1 C39 78.98(12) . . ?
C44 Sm1 C42 58.56(15) . . ?
C44 Sm1 C43 29.87(13) . . ?
C44 Sm1 C45 30.60(13) . . ?
C45 Sm1 C38 30.54(12) . . ?
C45 Sm1 C39 58.16(14) . . ?
C45 Sm1 C42 79.70(14) . . ?
C2 N1 Sm1 133.65(14) . . ?
C2 N1 C6 117.15(18) . . ?
C6 N1 Sm1 108.91(13) . . ?
C4 N2 Sm1 135.79(14) . . ?
C4 N2 C22 119.45(18) . . ?
C22 N2 Sm1 104.57(13) . . ?
H1A C1 H1B 109.5 . . ?
H1A C1 H1C 109.5 . . ?
H1B C1 H1C 109.5 . . ?
C2 C1 H1A 109.5 . . ?
C2 C1 H1B 109.5 . . ?
C2 C1 H1C 109.5 . . ?
N1 C2 C1 120.89(19) . . ?
N1 C2 C3 124.43(19) . . ?
C3 C2 C1 114.68(19) . . ?
C2 C3 H3 115.3 . . ?
C2 C3 C4 129.3(2) . . ?
C4 C3 H3 115.3 . . ?
N2 C4 C3 123.3(2) . . ?
N2 C4 C5 121.67(19) . . ?
C3 C4 C5 115.03(19) . . ?
C4 C5 H5A 109.5 . . ?
C4 C5 H5B 109.5 . . ?
C4 C5 H5C 109.5 . . ?
H5A C5 H5B 109.5 . . ?
H5A C5 H5C 109.5 . . ?
H5B C5 H5C 109.5 . . ?
C7 C6 N1 120.3(2) . . ?
C11 C6 N1 118.5(2) . . ?
C11 C6 C7 121.1(2) . . ?
C6 C7 C12 122.1(2) . . ?
C8 C7 C6 117.4(2) . . ?
C8 C7 C12 120.4(2) . . ?
C7 C8 H8 119.1 . . ?
C9 C8 C7 121.8(3) . . ?
C9 C8 H8 119.1 . . ?
C8 C9 H9 120.0 . . ?
C10 C9 C8 120.0(2) . . ?
C10 C9 H9 120.0 . . ?
C9 C10 H10 119.2 . . ?
C9 C10 C11 121.6(3) . . ?
C11 C10 H10 119.2 . . ?
C6 C11 C17 122.0(2) . . ?
C10 C11 C6 117.9(3) . . ?
C10 C11 C17 119.9(3) . . ?
C7 C12 H12 106.3 . . ?
C7 C12 C13 112.3(2) . . ?
C7 C12 C15 113.6(2) . . ?
C13 C12 H12 106.3 . . ?
C15 C12 H12 106.3 . . ?
C15 C12 C13 111.3(2) . . ?
C12 C13 H13A 108.8 . . ?
C12 C13 H13B 108.8 . . ?
H13A C13 H13B 107.7 . . ?
C14 C13 C12 113.9(3) . . ?
C14 C13 H13A 108.8 . . ?
C14 C13 H13B 108.8 . . ?
C13 C14 H14A 109.5 . . ?
C13 C14 H14B 109.5 . . ?
C13 C14 H14C 109.5 . . ?
H14A C14 H14B 109.5 . . ?
H14A C14 H14C 109.5 . . ?
H14B C14 H14C 109.5 . . ?
C12 C15 H15A 108.5 . . ?
C12 C15 H15B 108.5 . . ?
H15A C15 H15B 107.5 . . ?
C16 C15 C12 115.1(3) . . ?
C16 C15 H15A 108.5 . . ?
C16 C15 H15B 108.5 . . ?
C15 C16 H16A 109.5 . . ?
C15 C16 H16B 109.5 . . ?
C15 C16 H16C 109.5 . . ?
H16A C16 H16B 109.5 . . ?
H16A C16 H16C 109.5 . . ?
H16B C16 H16C 109.5 . . ?
C11 C17 H17 105.5 . . ?
C11 C17 C18 112.4(3) . . ?
C18 C17 H17 105.5 . . ?
C20 C17 C11 114.2(3) . . ?
C20 C17 H17 105.5 . . ?
C20 C17 C18 112.8(3) . . ?
C17 C18 H18A 108.9 . . ?
C17 C18 H18B 108.9 . . ?
H18A C18 H18B 107.7 . . ?
C19 C18 C17 113.4(4) . . ?
C19 C18 H18A 108.9 . . ?
C19 C18 H18B 108.9 . . ?
C18 C19 H19A 109.5 . . ?
C18 C19 H19B 109.5 . . ?
C18 C19 H19C 109.5 . . ?
H19A C19 H19B 109.5 . . ?
H19A C19 H19C 109.5 . . ?
H19B C19 H19C 109.5 . . ?
C17 C20 H20A 108.7 . . ?
C17 C20 H20B 108.7 . . ?
H20A C20 H20B 107.6 . . ?
C21 C20 C17 114.2(3) . . ?
C21 C20 H20A 108.7 . . ?
C21 C20 H20B 108.7 . . ?
C20 C21 H21A 109.5 . . ?
C20 C21 H21B 109.5 . . ?
C20 C21 H21C 109.5 . . ?
H21A C21 H21B 109.5 . . ?
H21A C21 H21C 109.5 . . ?
H21B C21 H21C 109.5 . . ?
C23 C22 N2 119.8(2) . . ?
C27 C22 N2 118.9(2) . . ?
C27 C22 C23 121.1(2) . . ?
C22 C23 C28 121.3(2) . . ?
C24 C23 C22 117.5(2) . . ?
C24 C23 C28 121.1(2) . . ?
C23 C24 H24 119.3 . . ?
C25 C24 C23 121.5(2) . . ?
C25 C24 H24 119.3 . . ?
C24 C25 H25 119.8 . . ?
C26 C25 C24 120.5(2) . . ?
C26 C25 H25 119.8 . . ?
C25 C26 H26 119.2 . . ?
C25 C26 C27 121.5(3) . . ?
C27 C26 H26 119.2 . . ?
C22 C27 C33 121.5(2) . . ?
C26 C27 C22 117.8(2) . . ?
C26 C27 C33 120.7(2) . . ?
C23 C28 H28 106.5 . . ?
C23 C28 C29 113.3(2) . . ?
C23 C28 C31 112.1(2) . . ?
C29 C28 H28 106.5 . . ?
C31 C28 H28 106.5 . . ?
C31 C28 C29 111.6(2) . . ?
C28 C29 H29A 108.9 . . ?
C28 C29 H29B 108.9 . . ?
H29A C29 H29B 107.7 . . ?
C30 C29 C28 113.5(3) . . ?
C30 C29 H29A 108.9 . . ?
C30 C29 H29B 108.9 . . ?
C29 C30 H30A 109.5 . . ?
C29 C30 H30B 109.5 . . ?
C29 C30 H30C 109.5 . . ?
H30A C30 H30B 109.5 . . ?
H30A C30 H30C 109.5 . . ?
H30B C30 H30C 109.5 . . ?
C28 C31 H31A 108.9 . . ?
C28 C31 H31B 108.9 . . ?
H31A C31 H31B 107.7 . . ?
C32 C31 C28 113.5(3) . . ?
C32 C31 H31A 108.9 . . ?
C32 C31 H31B 108.9 . . ?
C31 C32 H32A 109.5 . . ?
C31 C32 H32B 109.5 . . ?
C31 C32 H32C 109.5 . . ?
H32A C32 H32B 109.5 . . ?
H32A C32 H32C 109.5 . . ?
H32B C32 H32C 109.5 . . ?
C27 C33 H33 106.8 . . ?
C27 C33 C36 113.4(2) . . ?
C34 C33 C27 110.4(3) . . ?
C34 C33 H33 106.8 . . ?
C34 C33 C36 112.1(3) . . ?
C36 C33 H33 106.8 . . ?
C33 C34 H34A 108.7 . . ?
C33 C34 H34B 108.7 . . ?
C33 C34 C35 114.3(3) . . ?
H34A C34 H34B 107.6 . . ?
C35 C34 H34A 108.7 . . ?
C35 C34 H34B 108.7 . . ?
C34 C35 H35A 109.5 . . ?
C34 C35 H35B 109.5 . . ?
C34 C35 H35C 109.5 . . ?
H35A C35 H35B 109.5 . . ?
H35A C35 H35C 109.5 . . ?
H35B C35 H35C 109.5 . . ?
C33 C36 H36A 108.5 . . ?
C33 C36 H36B 108.5 . . ?
H36A C36 H36B 107.5 . . ?
C37 C36 C33 115.2(3) . . ?
C37 C36 H36A 108.5 . . ?
C37 C36 H36B 108.5 . . ?
C36 C37 H37A 109.5 . . ?
C36 C37 H37B 109.5 . . ?
C36 C37 H37C 109.5 . . ?
H37A C37 H37B 109.5 . . ?
H37A C37 H37C 109.5 . . ?
H37B C37 H37C 109.5 . . ?
Sm1 C38 H38 110.2 . . ?
C39 C38 Sm1 74.91(19) . . ?
C39 C38 H38 110.2 . . ?
C39 C38 C45 135.5(4) . . ?
C45 C38 Sm1 74.44(19) . . ?
C45 C38 H38 110.2 . . ?
Sm1 C39 H39 110.2 . . ?
C38 C39 Sm1 74.78(18) . . ?
C38 C39 H39 110.2 . . ?
C38 C39 C40 135.4(3) . . ?
C40 C39 Sm1 74.15(18) . . ?
C40 C39 H39 110.2 . . ?
Sm1 C40 H40 110.7 . . ?
C39 C40 Sm1 75.17(18) . . ?
C39 C40 H40 110.7 . . ?
C39 C40 C41 134.9(4) . . ?
C41 C40 Sm1 74.21(18) . . ?
C41 C40 H40 110.7 . . ?
Sm1 C41 H41 111.1 . . ?
C40 C41 Sm1 74.55(19) . . ?
C40 C41 H41 111.1 . . ?
C40 C41 C42 134.3(4) . . ?
C42 C41 Sm1 74.75(18) . . ?
C42 C41 H41 111.1 . . ?
Sm1 C42 H42 111.5 . . ?
C41 C42 Sm1 73.70(18) . . ?
C41 C42 H42 111.5 . . ?
C43 C42 Sm1 74.10(19) . . ?
C43 C42 C41 133.2(4) . . ?
C43 C42 H42 111.5 . . ?
Sm1 C43 H43 110.0 . . ?
C42 C43 Sm1 74.56(18) . . ?
C42 C43 H43 110.0 . . ?
C44 C43 Sm1 75.0(2) . . ?
C44 C43 C42 135.9(4) . . ?
C44 C43 H43 110.0 . . ?
Sm1 C44 H44 110.1 . . ?
C43 C44 Sm1 75.1(2) . . ?
C43 C44 H44 110.1 . . ?
C43 C44 C45 136.0(4) . . ?
C45 C44 Sm1 74.81(19) . . ?
C45 C44 H44 110.1 . . ?
Sm1 C45 H45 110.9 . . ?
C38 C45 Sm1 75.0(2) . . ?
C38 C45 H45 110.9 . . ?
C44 C45 Sm1 74.6(2) . . ?
C44 C45 C38 134.8(4) . . ?
C44 C45 H45 110.9 . . ?

loop_
_geom_bond_atom_site_label_1
_geom_bond_atom_site_label_2
_geom_bond_distance
_geom_bond_site_symmetry_2
_geom_bond_publ_flag
Sm1 N1 2.4607(18) . ?
Sm1 N2 2.4281(18) . ?
Sm1 C38 2.635(3) . ?
Sm1 C39 2.636(3) . ?
Sm1 C40 2.624(3) . ?
Sm1 C41 2.619(3) . ?
Sm1 C42 2.633(3) . ?
Sm1 C43 2.627(3) . ?
Sm1 C44 2.625(3) . ?
Sm1 C45 2.628(3) . ?
N1 C2 1.333(3) . ?
N1 C6 1.442(3) . ?
N2 C4 1.329(3) . ?
N2 C22 1.435(3) . ?
C1 H1A 0.9800 . ?
C1 H1B 0.9800 . ?
C1 H1C 0.9800 . ?
C1 C2 1.520(3) . ?
C2 C3 1.396(3) . ?
C3 H3 0.9500 . ?
C3 C4 1.398(3) . ?
C4 C5 1.513(3) . ?
C5 H5A 0.9800 . ?
C5 H5B 0.9800 . ?
C5 H5C 0.9800 . ?
C6 C7 1.420(3) . ?
C6 C11 1.402(4) . ?
C7 C8 1.391(3) . ?
C7 C12 1.516(4) . ?
C8 H8 0.9500 . ?
C8 C9 1.373(4) . ?
C9 H9 0.9500 . ?
C9 C10 1.367(4) . ?
C10 H10 0.9500 . ?
C10 C11 1.397(4) . ?
C11 C17 1.534(4) . ?
C12 H12 1.0000 . ?
C12 C13 1.549(4) . ?
C12 C15 1.532(4) . ?
C13 H13A 0.9900 . ?
C13 H13B 0.9900 . ?
C13 C14 1.512(5) . ?
C14 H14A 0.9800 . ?
C14 H14B 0.9800 . ?
C14 H14C 0.9800 . ?
C15 H15A 0.9900 . ?
C15 H15B 0.9900 . ?
C15 C16 1.508(4) . ?
C16 H16A 0.9800 . ?
C16 H16B 0.9800 . ?
C16 H16C 0.9800 . ?
C17 H17 1.0000 . ?
C17 C18 1.575(5) . ?
C17 C20 1.489(5) . ?
C18 H18A 0.9900 . ?
C18 H18B 0.9900 . ?
C18 C19 1.488(6) . ?
C19 H19A 0.9800 . ?
C19 H19B 0.9800 . ?
C19 H19C 0.9800 . ?
C20 H20A 0.9900 . ?
C20 H20B 0.9900 . ?
C20 C21 1.478(5) . ?
C21 H21A 0.9800 . ?
C21 H21B 0.9800 . ?
C21 H21C 0.9800 . ?
C22 C23 1.415(3) . ?
C22 C27 1.411(3) . ?
C23 C24 1.398(3) . ?
C23 C28 1.519(4) . ?
C24 H24 0.9500 . ?
C24 C25 1.378(4) . ?
C25 H25 0.9500 . ?
C25 C26 1.360(4) . ?
C26 H26 0.9500 . ?
C26 C27 1.400(3) . ?
C27 C33 1.529(4) . ?
C28 H28 1.0000 . ?
C28 C29 1.546(4) . ?
C28 C31 1.532(4) . ?
C29 H29A 0.9900 . ?
C29 H29B 0.9900 . ?
C29 C30 1.511(5) . ?
C30 H30A 0.9800 . ?
C30 H30B 0.9800 . ?
C30 H30C 0.9800 . ?
C31 H31A 0.9900 . ?
C31 H31B 0.9900 . ?
C31 C32 1.490(5) . ?
C32 H32A 0.9800 . ?
C32 H32B 0.9800 . ?
C32 H32C 0.9800 . ?
C33 H33 1.0000 . ?
C33 C34 1.518(4) . ?
C33 C36 1.546(5) . ?
C34 H34A 0.9900 . ?
C34 H34B 0.9900 . ?
C34 C35 1.540(5) . ?
C35 H35A 0.9800 . ?
C35 H35B 0.9800 . ?
C35 H35C 0.9800 . ?
C36 H36A 0.9900 . ?
C36 H36B 0.9900 . ?
C36 C37 1.516(5) . ?
C37 H37A 0.9800 . ?
C37 H37B 0.9800 . ?
C37 H37C 0.9800 . ?
C38 H38 1.0000 . ?
C38 C39 1.378(6) . ?
C38 C45 1.386(6) . ?
C39 H39 1.0000 . ?
C39 C40 1.392(6) . ?
C40 H40 1.0000 . ?
C40 C41 1.412(6) . ?
C41 H41 1.0000 . ?
C41 C42 1.428(6) . ?
C42 H42 1.0000 . ?
C42 C43 1.421(7) . ?
C43 H43 1.0000 . ?
C43 C44 1.353(6) . ?
C44 H44 1.0000 . ?
C44 C45 1.386(6) . ?
C45 H45 1.0000 . ?

loop_
_geom_torsion_atom_site_label_1
_geom_torsion_atom_site_label_2
_geom_torsion_atom_site_label_3
_geom_torsion_atom_site_label_4
_geom_torsion
_geom_torsion_site_symmetry_1
_geom_torsion_site_symmetry_2
_geom_torsion_site_symmetry_3
_geom_torsion_site_symmetry_4
_geom_torsion_publ_flag
Sm1 N1 C2 C1 179.92(15) . . . . ?
Sm1 N1 C2 C3 0.5(3) . . . . ?
Sm1 N1 C6 C7 89.4(2) . . . . ?
Sm1 N1 C6 C11 -87.3(2) . . . . ?
Sm1 N2 C4 C3 -0.2(3) . . . . ?
Sm1 N2 C4 C5 -179.50(15) . . . . ?
Sm1 N2 C22 C23 77.5(2) . . . . ?
Sm1 N2 C22 C27 -97.0(2) . . . . ?
Sm1 C38 C39 C40 -47.3(4) . . . . ?
Sm1 C38 C45 C44 49.2(4) . . . . ?
Sm1 C39 C40 C41 -48.6(4) . . . . ?
Sm1 C40 C41 C42 -49.3(4) . . . . ?
Sm1 C41 C42 C43 -48.3(4) . . . . ?
Sm1 C42 C43 C44 -47.8(4) . . . . ?
Sm1 C43 C44 C45 -48.3(4) . . . . ?
Sm1 C44 C45 C38 -49.3(4) . . . . ?
N1 C2 C3 C4 2.6(4) . . . . ?
N1 C6 C7 C8 179.8(2) . . . . ?
N1 C6 C7 C12 -3.9(3) . . . . ?
N1 C6 C11 C10 179.3(2) . . . . ?
N1 C6 C11 C17 4.0(4) . . . . ?
N2 C22 C23 C24 -174.0(2) . . . . ?
N2 C22 C23 C28 6.0(3) . . . . ?
N2 C22 C27 C26 172.0(2) . . . . ?
N2 C22 C27 C33 -8.3(4) . . . . ?
C1 C2 C3 C4 -176.8(2) . . . . ?
C2 N1 C6 C7 -95.9(2) . . . . ?
C2 N1 C6 C11 87.4(3) . . . . ?
C2 C3 C4 N2 -2.8(4) . . . . ?
C2 C3 C4 C5 176.5(2) . . . . ?
C4 N2 C22 C23 -106.8(2) . . . . ?
C4 N2 C22 C27 78.7(3) . . . . ?
C6 N1 C2 C1 6.9(3) . . . . ?
C6 N1 C2 C3 -172.5(2) . . . . ?
C6 C7 C8 C9 1.8(4) . . . . ?
C6 C7 C12 C13 -146.9(2) . . . . ?
C6 C7 C12 C15 85.6(3) . . . . ?
C6 C11 C17 C18 141.1(3) . . . . ?
C6 C11 C17 C20 -88.8(3) . . . . ?
C7 C6 C11 C10 2.6(4) . . . . ?
C7 C6 C11 C17 -172.7(3) . . . . ?
C7 C8 C9 C10 1.0(4) . . . . ?
C7 C12 C13 C14 166.3(3) . . . . ?
C7 C12 C15 C16 61.2(3) . . . . ?
C8 C7 C12 C13 29.4(3) . . . . ?
C8 C7 C12 C15 -98.1(3) . . . . ?
C8 C9 C10 C11 -2.1(4) . . . . ?
C9 C10 C11 C6 0.3(4) . . . . ?
C9 C10 C11 C17 175.7(3) . . . . ?
C10 C11 C17 C18 -34.1(4) . . . . ?
C10 C11 C17 C20 96.0(3) . . . . ?
C11 C6 C7 C8 -3.7(3) . . . . ?
C11 C6 C7 C12 172.7(2) . . . . ?
C11 C17 C18 C19 -164.5(4) . . . . ?
C11 C17 C20 C21 -54.8(4) . . . . ?
C12 C7 C8 C9 -174.6(2) . . . . ?
C13 C12 C15 C16 -66.7(3) . . . . ?
C15 C12 C13 C14 -65.0(3) . . . . ?
C18 C17 C20 C21 75.1(4) . . . . ?
C20 C17 C18 C19 64.7(5) . . . . ?
C22 N2 C4 C3 -174.2(2) . . . . ?
C22 N2 C4 C5 6.5(3) . . . . ?
C22 C23 C24 C25 1.5(4) . . . . ?
C22 C23 C28 C29 -160.1(2) . . . . ?
C22 C23 C28 C31 72.5(3) . . . . ?
C22 C27 C33 C34 87.0(3) . . . . ?
C22 C27 C33 C36 -146.3(3) . . . . ?
C23 C22 C27 C26 -2.4(4) . . . . ?
C23 C22 C27 C33 177.3(2) . . . . ?
C23 C24 C25 C26 -1.1(5) . . . . ?
C23 C28 C29 C30 169.5(3) . . . . ?
C23 C28 C31 C32 66.5(4) . . . . ?
C24 C23 C28 C29 19.9(3) . . . . ?
C24 C23 C28 C31 -107.4(3) . . . . ?
C24 C25 C26 C27 -1.1(5) . . . . ?
C25 C26 C27 C22 2.9(4) . . . . ?
C25 C26 C27 C33 -176.9(3) . . . . ?
C26 C27 C33 C34 -93.3(3) . . . . ?
C26 C27 C33 C36 33.5(4) . . . . ?
C27 C22 C23 C24 0.3(3) . . . . ?
C27 C22 C23 C28 -179.7(2) . . . . ?
C27 C33 C34 C35 -168.3(3) . . . . ?
C27 C33 C36 C37 52.9(4) . . . . ?
C28 C23 C24 C25 -178.5(3) . . . . ?
C29 C28 C31 C32 -61.7(4) . . . . ?
C31 C28 C29 C30 -62.9(4) . . . . ?
C34 C33 C36 C37 178.8(3) . . . . ?
C36 C33 C34 C35 64.2(4) . . . . ?
C38 C39 C40 Sm1 47.5(4) . . . . ?
C38 C39 C40 C41 -1.2(7) . . . . ?
C39 C38 C45 Sm1 -48.0(4) . . . . ?
C39 C38 C45 C44 1.2(6) . . . . ?
C39 C40 C41 Sm1 48.9(4) . . . . ?
C39 C40 C41 C42 -0.4(7) . . . . ?
C40 C41 C42 Sm1 49.3(4) . . . . ?
C40 C41 C42 C43 1.0(7) . . . . ?
C41 C42 C43 Sm1 48.1(4) . . . . ?
C41 C42 C43 C44 0.3(7) . . . . ?
C42 C43 C44 Sm1 47.7(4) . . . . ?
C42 C43 C44 C45 -0.7(7) . . . . ?
C43 C44 C45 Sm1 48.4(4) . . . . ?
C43 C44 C45 C38 -0.9(7) . . . . ?
C45 C38 C39 Sm1 47.8(4) . . . . ?
C45 C38 C39 C40 0.5(6) . . . . ?
